data_4103237
loop_
_publ_author_name
'Scott A. Snyder'
'Daniel S. Treitler'
'Alexandria P. Brucks'

_publ_section_title
;
 Simple Reagents for Direct Halonium-Induced Polyene Cyclizations
;
_journal_name_full 'Journal of the American Chemical Society'
_journal_page_first 14303
_journal_page_last 14314
_journal_paper_doi 10.1021/ja106813s
_journal_volume 132
_journal_year 2010
_chemical_formula_sum 'C16 H25 Br O3'
_chemical_formula_weight 345.27
_chemical_name_systematic
; 
 ? 
;
_space_group_IT_number 14
_symmetry_cell_setting monoclinic
_symmetry_space_group_name_Hall '-P 2ybc'
_symmetry_space_group_name_H-M 'P 1 21/c 1'
_atom_sites_solution_hydrogens geom
_atom_sites_solution_primary direct
_atom_sites_solution_secondary difmap
_audit_creation_method SHELXL-97
_cell_angle_alpha 90.00
_cell_angle_beta 116.583(2)
_cell_angle_gamma 90.00
_cell_formula_units_Z 4
_cell_length_a 15.821(3)
_cell_length_b 7.1644(12)
_cell_length_c 15.281(3)
_cell_measurement_reflns_used 2427
_cell_measurement_temperature 125(2)
_cell_measurement_theta_max 22.84
_cell_measurement_theta_min 2.67
_cell_volume 1549.0(5)
_computing_cell_refinement 'Bruker SAINT'
_computing_data_collection 'Bruker APEX2'
_computing_data_reduction 'Bruker SAINT'
_computing_molecular_graphics 'Bruker SHELXTL'
_computing_publication_material 'Bruker SHELXTL'
_computing_structure_refinement 'SHELXL-97 (Sheldrick, 2008)'
_computing_structure_solution 'SHELXS-97 (Sheldrick, 2008)'
_diffrn_ambient_temperature 125(2)
_diffrn_measured_fraction_theta_full 1.000
_diffrn_measured_fraction_theta_max 1.000
_diffrn_measurement_device_type 'Bruker APEX-II CCD'
_diffrn_measurement_method '\f and \w scans'
_diffrn_radiation_monochromator graphite
_diffrn_radiation_source 'fine-focus sealed tube'
_diffrn_radiation_type MoK\a
_diffrn_radiation_wavelength 0.71073
_diffrn_reflns_av_R_equivalents 0.1785
_diffrn_reflns_av_sigmaI/netI 0.1335
_diffrn_reflns_limit_h_max 20
_diffrn_reflns_limit_h_min -20
_diffrn_reflns_limit_k_max 9
_diffrn_reflns_limit_k_min -9
_diffrn_reflns_limit_l_max 19
_diffrn_reflns_limit_l_min -19
_diffrn_reflns_number 18600
_diffrn_reflns_theta_full 27.10
_diffrn_reflns_theta_max 27.10
_diffrn_reflns_theta_min 1.44
_exptl_absorpt_coefficient_mu 2.659
_exptl_absorpt_correction_T_max 0.9487
_exptl_absorpt_correction_T_min 0.4563
_exptl_absorpt_correction_type empirical
_exptl_absorpt_process_details SADABS
_exptl_crystal_colour COLORLESS
_exptl_crystal_density_diffrn 1.480
_exptl_crystal_density_method 'not measured'
_exptl_crystal_description PLATE
_exptl_crystal_F_000 720
_exptl_crystal_size_max 0.35
_exptl_crystal_size_mid 0.03
_exptl_crystal_size_min 0.02
_refine_diff_density_max 0.999
_refine_diff_density_min -0.853
_refine_diff_density_rms 0.119
_refine_ls_extinction_method none
_refine_ls_goodness_of_fit_ref 1.006
_refine_ls_hydrogen_treatment constr
_refine_ls_matrix_type full
_refine_ls_number_parameters 185
_refine_ls_number_reflns 3419
_refine_ls_number_restraints 0
_refine_ls_restrained_S_all 1.006
_refine_ls_R_factor_all 0.1552
_refine_ls_R_factor_gt 0.0548
_refine_ls_shift/su_max 0.000
_refine_ls_shift/su_mean 0.000
_refine_ls_structure_factor_coef Fsqd
_refine_ls_weighting_details 'calc w=1/[\s^2^(Fo^2^)+(0.0460P)^2^+0.0000P] where P=(Fo^2^+2Fc^2^)/3'
_refine_ls_weighting_scheme calc
_refine_ls_wR_factor_gt 0.0997
_refine_ls_wR_factor_ref 0.1304
_reflns_number_gt 1636
_reflns_number_total 3419
_reflns_threshold_expression >2sigma(I)
_cod_data_source_file ja106813s_si_004.cif
_cod_data_source_block danws10
_cod_original_cell_volume 1549.1(4)
_cod_database_code 4103237

loop_
_symmetry_equiv_pos_as_xyz
'x, y, z'
'-x, y+1/2, -z+1/2'
'-x, -y, -z'
'x, -y-1/2, z-1/2'

loop_
_atom_site_label
_atom_site_type_symbol
_atom_site_fract_x
_atom_site_fract_y
_atom_site_fract_z
_atom_site_U_iso_or_equiv
_atom_site_adp_type
_atom_site_occupancy
_atom_site_symmetry_multiplicity
_atom_site_calc_flag
_atom_site_refinement_flags
Br1 Br -0.36171(4) -0.00674(10) -0.44353(4) 0.0338(2) Uani 1 1 d .
O1 O -0.1095(3) 0.0271(5) -0.8362(3) 0.0279(9) Uani 1 1 d .
O2 O -0.0912(3) 0.3251(5) -0.7725(3) 0.0259(9) Uani 1 1 d .
O3 O -0.0417(3) 0.2479(5) -0.8812(3) 0.0305(10) Uani 1 1 d .
C1 C -0.2916(4) 0.0696(8) -0.5180(4) 0.0237(13) Uani 1 1 d .
H1A H -0.2334 0.1379 -0.4722 0.028 Uiso 1 1 calc R
C2 C -0.2603(4) -0.1106(8) -0.5496(5) 0.0310(15) Uani 1 1 d .
H2A H -0.2213 -0.1868 -0.4913 0.037 Uiso 1 1 calc R
H2B H -0.3165 -0.1848 -0.5925 0.037 Uiso 1 1 calc R
C3 C -0.2029(4) -0.0607(7) -0.6047(4) 0.0273(14) Uani 1 1 d .
H3A H -0.1838 -0.1770 -0.6259 0.033 Uiso 1 1 calc R
H3B H -0.1447 0.0058 -0.5598 0.033 Uiso 1 1 calc R
C4 C -0.2588(4) 0.0624(7) -0.6946(4) 0.0232(14) Uani 1 1 d .
C5 C -0.1980(4) 0.1199(7) -0.7477(4) 0.0181(12) Uani 1 1 d .
H5A H -0.2431 0.1820 -0.8097 0.022 Uiso 1 1 calc R
C6 C -0.1568(4) -0.0424(7) -0.7795(4) 0.0256(14) Uani 1 1 d .
H6A H -0.1109 -0.1107 -0.7213 0.031 Uiso 1 1 calc R
H6B H -0.2078 -0.1299 -0.8199 0.031 Uiso 1 1 calc R
C7 C -0.0781(4) 0.1989(9) -0.8305(4) 0.0277(14) Uani 1 1 d .
C8 C -0.1190(4) 0.2626(7) -0.6959(4) 0.0225(13) Uani 1 1 d .
C9 C -0.1618(4) 0.4337(7) -0.6734(4) 0.0234(13) Uani 1 1 d .
H9A H -0.2075 0.4920 -0.7354 0.028 Uiso 1 1 calc R
H9B H -0.1114 0.5258 -0.6376 0.028 Uiso 1 1 calc R
C10 C -0.2123(4) 0.3823(8) -0.6117(4) 0.0236(13) Uani 1 1 d .
H10A H -0.2381 0.4971 -0.5968 0.028 Uiso 1 1 calc R
H10B H -0.1658 0.3282 -0.5489 0.028 Uiso 1 1 calc R
C11 C -0.2940(4) 0.2404(7) -0.6639(4) 0.0197(13) Uani 1 1 d .
H11A H -0.3395 0.3017 -0.7260 0.024 Uiso 1 1 calc R
C12 C -0.3508(4) 0.2030(7) -0.6020(4) 0.0223(13) Uani 1 1 d .
C13 C -0.3408(4) -0.0545(8) -0.7705(4) 0.0341(16) Uani 1 1 d .
H13A H -0.3788 -0.1054 -0.7402 0.051 Uiso 1 1 calc R
H13B H -0.3151 -0.1571 -0.7937 0.051 Uiso 1 1 calc R
H13C H -0.3805 0.0250 -0.8260 0.051 Uiso 1 1 calc R
C14 C -0.0280(4) 0.2022(8) -0.6101(4) 0.0251(14) Uani 1 1 d .
H14A H 0.0195 0.3009 -0.5944 0.038 Uiso 1 1 calc R
H14B H -0.0048 0.0876 -0.6271 0.038 Uiso 1 1 calc R
H14D H -0.0396 0.1790 -0.5532 0.038 Uiso 1 1 calc R
C15 C -0.3655(4) 0.3865(8) -0.5591(4) 0.0296(15) Uani 1 1 d .
H15A H -0.4060 0.3643 -0.5270 0.044 Uiso 1 1 calc R
H15D H -0.3956 0.4780 -0.6118 0.044 Uiso 1 1 calc R
H15B H -0.3042 0.4347 -0.5112 0.044 Uiso 1 1 calc R
C16 C -0.4505(4) 0.1246(9) -0.6662(4) 0.0308(15) Uani 1 1 d .
H16D H -0.4924 0.1566 -0.6369 0.046 Uiso 1 1 calc R
H16A H -0.4470 -0.0114 -0.6706 0.046 Uiso 1 1 calc R
H16B H -0.4752 0.1789 -0.7319 0.046 Uiso 1 1 calc R

loop_
_atom_site_aniso_label
_atom_site_aniso_U_11
_atom_site_aniso_U_22
_atom_site_aniso_U_33
_atom_site_aniso_U_23
_atom_site_aniso_U_13
_atom_site_aniso_U_12
Br1 0.0336(3) 0.0396(4) 0.0344(3) 0.0032(4) 0.0208(3) -0.0054(4)
O1 0.030(2) 0.025(3) 0.038(2) -0.008(2) 0.0230(19) -0.002(2)
O2 0.035(2) 0.022(2) 0.025(2) -0.0016(18) 0.018(2) -0.0072(19)
O3 0.033(3) 0.037(3) 0.030(2) -0.0015(19) 0.021(2) -0.007(2)
C1 0.020(3) 0.026(3) 0.029(3) 0.001(3) 0.014(3) -0.006(2)
C2 0.028(4) 0.025(3) 0.047(4) 0.005(3) 0.023(3) 0.000(3)
C3 0.033(4) 0.015(3) 0.041(4) 0.003(3) 0.022(3) 0.002(2)
C4 0.019(3) 0.023(3) 0.030(3) -0.003(2) 0.012(3) -0.002(2)
C5 0.014(3) 0.018(3) 0.022(3) 0.000(2) 0.008(3) 0.002(2)
C6 0.027(3) 0.021(4) 0.035(3) 0.002(3) 0.020(3) -0.002(2)
C7 0.025(3) 0.035(4) 0.019(3) 0.003(3) 0.006(3) 0.005(3)
C8 0.033(4) 0.018(3) 0.024(3) -0.001(2) 0.020(3) -0.003(3)
C9 0.027(3) 0.020(3) 0.024(3) 0.002(2) 0.012(3) -0.002(2)
C10 0.028(3) 0.017(3) 0.028(3) -0.005(3) 0.015(3) -0.003(3)
C11 0.025(3) 0.015(3) 0.021(3) 0.000(2) 0.013(3) -0.001(2)
C12 0.025(3) 0.021(3) 0.026(3) -0.009(3) 0.016(3) -0.004(3)
C13 0.031(4) 0.035(4) 0.043(4) -0.017(3) 0.022(3) -0.010(3)
C14 0.034(4) 0.020(3) 0.025(4) -0.003(3) 0.018(3) -0.004(3)
C15 0.036(4) 0.025(3) 0.043(4) -0.001(3) 0.031(3) 0.000(3)
C16 0.027(4) 0.038(4) 0.028(4) -0.002(3) 0.013(3) 0.008(3)

loop_
_atom_type_symbol
_atom_type_description
_atom_type_scat_dispersion_real
_atom_type_scat_dispersion_imag
_atom_type_scat_source
C C 0.0033 0.0016 'International Tables Vol C Tables 4.2.6.8 and 6.1.1.4'
H H 0.0000 0.0000 'International Tables Vol C Tables 4.2.6.8 and 6.1.1.4'
O O 0.0106 0.0060 'International Tables Vol C Tables 4.2.6.8 and 6.1.1.4'
Br Br -0.2901 2.4595 'International Tables Vol C Tables 4.2.6.8 and 6.1.1.4'

loop_
_geom_angle_atom_site_label_1
_geom_angle_atom_site_label_2
_geom_angle_atom_site_label_3
_geom_angle
C7 O1 C6 123.8(4)
C7 O2 C8 120.1(4)
C2 C1 C12 115.0(5)
C2 C1 Br1 106.8(3)
C12 C1 Br1 111.2(4)
C3 C2 C1 109.3(4)
C2 C3 C4 112.3(5)
C3 C4 C13 108.3(5)
C3 C4 C11 110.1(4)
C13 C4 C11 112.3(4)
C3 C4 C5 111.9(4)
C13 C4 C5 104.9(4)
C11 C4 C5 109.2(4)
C6 C5 C8 108.0(4)
C6 C5 C4 114.6(4)
C8 C5 C4 117.2(4)
O1 C6 C5 109.7(4)
O3 C7 O1 120.2(5)
O3 C7 O2 119.1(6)
O1 C7 O2 120.6(5)
O2 C8 C9 104.7(4)
O2 C8 C14 105.4(4)
C9 C8 C14 112.6(5)
O2 C8 C5 104.7(4)
C9 C8 C5 108.3(4)
C14 C8 C5 119.8(5)
C8 C9 C10 110.8(4)
C9 C10 C11 112.7(4)
C4 C11 C10 111.4(4)
C4 C11 C12 114.6(4)
C10 C11 C12 111.5(4)
C15 C12 C1 109.2(5)
C15 C12 C16 106.1(5)
C1 C12 C16 111.9(5)
C15 C12 C11 110.1(4)
C1 C12 C11 107.8(4)
C16 C12 C11 111.8(4)

loop_
_geom_bond_atom_site_label_1
_geom_bond_atom_site_label_2
_geom_bond_distance
Br1 C1 1.989(5)
O1 C7 1.315(7)
O1 C6 1.462(6)
O2 C7 1.345(7)
O2 C8 1.492(6)
O3 C7 1.206(6)
C1 C2 1.536(8)
C1 C12 1.537(8)
C2 C3 1.531(7)
C3 C4 1.536(8)
C4 C13 1.544(8)
C4 C11 1.545(7)
C4 C5 1.567(7)
C5 C6 1.516(7)
C5 C8 1.532(7)
C8 C9 1.513(7)
C8 C14 1.514(8)
C9 C10 1.527(7)
C10 C11 1.556(7)
C11 C12 1.592(7)
C12 C15 1.533(7)
C12 C16 1.542(8)
